data_4314045
loop_
_publ_author_name
'Timothy J. Boyle'
'Nicholas L. Andrews'
'Mark A. Rodriguez'
'Charles Campana'
'Timothy Yiu'

_publ_section_title
;
 Structural Variations of Potassium Aryloxides
;
_journal_name_full 'Inorganic Chemistry'
_journal_page_first 5357
_journal_page_last 5366
_journal_paper_doi 10.1021/ic034222k
_journal_volume 42
_journal_year 2003
_chemical_formula_sum 'C31 H31 K3 N2 O3'
_chemical_formula_weight 596.88
_chemical_name_common K6(OMP)6(Py)6
_chemical_name_systematic
; 
 ? 
;
_space_group_IT_number 14
_symmetry_cell_setting monoclinic
_symmetry_space_group_name_Hall '-P 2ybc'
_symmetry_space_group_name_H-M 'P 1 21/c 1'
_atom_sites_solution_hydrogens geom
_atom_sites_solution_primary direct
_atom_sites_solution_secondary difmap
_audit_creation_method SHELXL-97
_cell_angle_alpha 90.00
_cell_angle_beta 97.284(8)
_cell_angle_gamma 90.00
_cell_formula_units_Z 8
_cell_length_a 13.538(6)
_cell_length_b 26.327(11)
_cell_length_c 17.208(7)
_cell_measurement_temperature 168(2)
_cell_volume 6084(4)
_computing_cell_refinement 'Bruker SMART'
_computing_data_collection 'Bruker SMART'
_computing_data_reduction 'Bruker SHELXTL'
_computing_molecular_graphics 'Bruker SHELXTL'
_computing_publication_material 'Bruker SHELXTL'
_computing_structure_refinement 'SHELXL-97 (Sheldrick, 1997)'
_computing_structure_solution 'SHELXS-97 (Sheldrick, 1990)'
_diffrn_ambient_temperature 168(2)
_diffrn_measured_fraction_theta_full 0.928
_diffrn_measured_fraction_theta_max 0.928
_diffrn_measurement_device_type 'CCD area detector'
_diffrn_measurement_method 'phi and omega scans'
_diffrn_radiation_monochromator graphite
_diffrn_radiation_source 'fine-focus sealed tube'
_diffrn_radiation_type MoK\a
_diffrn_radiation_wavelength 0.71073
_diffrn_reflns_av_R_equivalents 0.0725
_diffrn_reflns_av_sigmaI/netI 0.0884
_diffrn_reflns_limit_h_max 18
_diffrn_reflns_limit_h_min -18
_diffrn_reflns_limit_k_max 35
_diffrn_reflns_limit_k_min -34
_diffrn_reflns_limit_l_max 23
_diffrn_reflns_limit_l_min -23
_diffrn_reflns_number 53633
_diffrn_reflns_theta_full 28.77
_diffrn_reflns_theta_max 28.77
_diffrn_reflns_theta_min 1.42
_exptl_absorpt_coefficient_mu 0.482
_exptl_absorpt_correction_type 'SADABS (V2.03)'
_exptl_crystal_colour colorless
_exptl_crystal_density_diffrn 1.303
_exptl_crystal_density_method 'not measured'
_exptl_crystal_description irregular
_exptl_crystal_F_000 2496
_exptl_crystal_size_max 0.11
_exptl_crystal_size_min 0.24
_refine_diff_density_max 0.524
_refine_diff_density_min -0.297
_refine_diff_density_rms 0.062
_refine_ls_extinction_method none
_refine_ls_goodness_of_fit_ref 1.004
_refine_ls_hydrogen_treatment mixed
_refine_ls_matrix_type full
_refine_ls_number_parameters 731
_refine_ls_number_reflns 14688
_refine_ls_number_restraints 0
_refine_ls_restrained_S_all 1.004
_refine_ls_R_factor_all 0.1317
_refine_ls_R_factor_gt 0.0639
_refine_ls_shift/su_max 0.019
_refine_ls_shift/su_mean 0.001
_refine_ls_structure_factor_coef Fsqd
_refine_ls_weighting_details 'calc w=1/[\s^2^(Fo^2^)+(0.0531P)^2^+0.1812P] where P=(Fo^2^+2Fc^2^)/3'
_refine_ls_weighting_scheme calc
_refine_ls_wR_factor_gt 0.1071
_refine_ls_wR_factor_ref 0.1278
_reflns_number_gt 8424
_reflns_number_total 14688
_reflns_threshold_expression >2sigma(I)
_cod_data_source_file ic034222ksi20030227_032620_02.cif
_cod_data_source_block na084s
_cod_depositor_comments
;
The following automatic conversions were performed:

'_symmetry_cell_setting' value 'Monoclinic' changed to 'monoclinic'
according to the built-in table from CIF Core dictionary named
'cif_core.dic' version 2.4.1 from 2010-06-29.

Automatic conversion script
Id: cif_fix_values 1646 2011-03-28 12:23:43Z adriana 
;
_cod_database_code 4314045

loop_
_symmetry_equiv_pos_as_xyz
'x, y, z'
'-x, y+1/2, -z+1/2'
'-x, -y, -z'
'x, -y-1/2, z-1/2'

loop_
_atom_site_label
_atom_site_type_symbol
_atom_site_fract_x
_atom_site_fract_y
_atom_site_fract_z
_atom_site_U_iso_or_equiv
_atom_site_adp_type
_atom_site_occupancy
_atom_site_symmetry_multiplicity
_atom_site_calc_flag
_atom_site_refinement_flags
_atom_site_disorder_assembly
_atom_site_disorder_group
K1 K 0.56332(4) 0.46994(2) 0.91334(3) 0.03154(15) Uani 1 1 d . . .
K2 K 0.72280(4) 0.50727(2) 1.10573(3) 0.03484(15) Uani 1 1 d . . .
K3 K 0.54825(4) 0.39551(2) 1.11445(3) 0.03616(16) Uani 1 1 d . . .
K4 K 0.02141(5) 0.61442(2) 0.61508(4) 0.04098(17) Uani 1 1 d . . .
K5 K 0.04842(4) 0.53781(2) 0.42048(4) 0.03611(16) Uani 1 1 d . . .
K6 K 0.22676(4) 0.52652(2) 0.61752(4) 0.04016(17) Uani 1 1 d . . .
N1 N 0.45335(19) 0.31034(10) 1.18443(17) 0.0513(7) Uani 1 1 d . . .
N2 N 0.68689(17) 0.43952(10) 0.79369(14) 0.0440(6) Uani 1 1 d . . .
N3 N -0.0382(2) 0.69548(11) 0.70745(18) 0.0605(8) Uani 1 1 d . . .
N4 N 0.2407(2) 0.62954(11) 0.71859(15) 0.0545(7) Uani 1 1 d . . .
O1 O 0.68282(13) 0.42280(7) 1.02474(10) 0.0350(4) Uani 1 1 d . . .
O2 O 0.58633(13) 0.55839(7) 0.99926(10) 0.0335(4) Uani 1 1 d . . .
O3 O 0.42325(13) 0.51664(7) 0.81317(10) 0.0343(4) Uani 1 1 d . . .
O4 O -0.05403(13) 0.47232(7) 0.31966(10) 0.0362(4) Uani 1 1 d . . .
O5 O 0.11868(14) 0.46048(7) 0.51028(11) 0.0453(5) Uani 1 1 d . . .
O6 O 0.15498(14) 0.59862(7) 0.51342(10) 0.0395(5) Uani 1 1 d . . .
C1 C 0.7554(2) 0.39627(10) 1.00048(15) 0.0312(6) Uani 1 1 d . . .
C2 C 0.8567(2) 0.40941(11) 1.02231(16) 0.0349(7) Uani 1 1 d . . .
H2 H 0.8722 0.4387 1.0537 0.042 Uiso 1 1 calc R . .
C3 C 0.9330(2) 0.38111(11) 0.99958(17) 0.0414(7) Uani 1 1 d . . .
H3 H 1.0000 0.3908 1.0162 0.050 Uiso 1 1 calc R . .
C4 C 0.9138(2) 0.33889(12) 0.95304(19) 0.0497(8) Uani 1 1 d . . .
H4 H 0.9668 0.3193 0.9373 0.060 Uiso 1 1 calc R . .
C5 C 0.8157(2) 0.32571(11) 0.92963(18) 0.0451(8) Uani 1 1 d . . .
H5 H 0.8021 0.2969 0.8968 0.054 Uiso 1 1 calc R . .
C6 C 0.7366(2) 0.35281(10) 0.95216(16) 0.0356(7) Uani 1 1 d . . .
C7 C 0.6309(2) 0.33703(11) 0.92556(18) 0.0469(8) Uani 1 1 d . . .
H7A H 0.6307 0.3043 0.8985 0.070 Uiso 1 1 calc R . .
H7B H 0.5985 0.3627 0.8897 0.070 Uiso 1 1 calc R . .
H7C H 0.5947 0.3338 0.9711 0.070 Uiso 1 1 calc R . .
C8 C 0.64591(19) 0.59834(10) 1.00644(15) 0.0314(6) Uani 1 1 d . . .
C9 C 0.6444(2) 0.63360(11) 1.06869(17) 0.0400(7) Uani 1 1 d . . .
H9 H 0.5986 0.6289 1.1055 0.048 Uiso 1 1 calc R . .
C10 C 0.7088(2) 0.67490(12) 1.0767(2) 0.0525(9) Uani 1 1 d . . .
H10 H 0.7064 0.6980 1.1188 0.063 Uiso 1 1 calc R . .
C11 C 0.7758(2) 0.68266(12) 1.0245(2) 0.0566(9) Uani 1 1 d . . .
H11 H 0.8204 0.7106 1.0306 0.068 Uiso 1 1 calc R . .
C12 C 0.7775(2) 0.64942(12) 0.9634(2) 0.0501(8) Uani 1 1 d . . .
H12 H 0.8233 0.6552 0.9269 0.060 Uiso 1 1 calc R . .
C13 C 0.7147(2) 0.60747(11) 0.95277(16) 0.0374(7) Uani 1 1 d . . .
C14 C 0.7198(3) 0.57113(17) 0.8870(2) 0.0557(10) Uani 1 1 d . . .
H14A H 0.746(3) 0.5393(13) 0.907(2) 0.071(12) Uiso 1 1 d . . .
H14B H 0.655(3) 0.5617(12) 0.8579(18) 0.063(10) Uiso 1 1 d . . .
H14C H 0.763(2) 0.5857(12) 0.8468(19) 0.072(10) Uiso 1 1 d . . .
C15 C 0.42030(18) 0.49516(10) 0.74402(15) 0.0295(6) Uani 1 1 d . . .
C16 C 0.37606(19) 0.44732(11) 0.72731(17) 0.0372(7) Uani 1 1 d . . .
H16 H 0.3486 0.4297 0.7677 0.045 Uiso 1 1 calc R . .
C17 C 0.3712(2) 0.42501(12) 0.65394(19) 0.0466(8) Uani 1 1 d . . .
H17 H 0.3393 0.3931 0.6445 0.056 Uiso 1 1 calc R . .
C18 C 0.4126(2) 0.44898(13) 0.59478(18) 0.0484(8) Uani 1 1 d . . .
H18 H 0.4105 0.4336 0.5446 0.058 Uiso 1 1 calc R . .
C19 C 0.4573(2) 0.49567(12) 0.60956(16) 0.0395(7) Uani 1 1 d . . .
H19 H 0.4865 0.5120 0.5689 0.047 Uiso 1 1 calc R . .
C20 C 0.46120(19) 0.51966(11) 0.68179(15) 0.0343(7) Uani 1 1 d . . .
C21 C 0.5054(2) 0.57130(11) 0.69523(17) 0.0446(8) Uani 1 1 d . . .
H21A H 0.5616 0.5697 0.7370 0.067 Uiso 1 1 calc R . .
H21B H 0.4549 0.5946 0.7106 0.067 Uiso 1 1 calc R . .
H21C H 0.5287 0.5835 0.6469 0.067 Uiso 1 1 calc R . .
C22 C -0.06660(19) 0.50438(10) 0.26113(15) 0.0312(6) Uani 1 1 d . . .
C23 C -0.11780(19) 0.55065(10) 0.26599(16) 0.0342(7) Uani 1 1 d . . .
H23 H -0.1443 0.5587 0.3130 0.041 Uiso 1 1 calc R . .
C24 C -0.1306(2) 0.58480(11) 0.20419(17) 0.0403(7) Uani 1 1 d . . .
H24 H -0.1662 0.6155 0.2093 0.048 Uiso 1 1 calc R . .
C25 C -0.0922(2) 0.57465(11) 0.13544(17) 0.0392(7) Uani 1 1 d . . .
H25 H -0.1011 0.5980 0.0930 0.047 Uiso 1 1 calc R . .
C26 C -0.0401(2) 0.52952(11) 0.12944(16) 0.0381(7) Uani 1 1 d . . .
H26 H -0.0131 0.5225 0.0823 0.046 Uiso 1 1 calc R . .
C27 C -0.02624(18) 0.49448(10) 0.19002(15) 0.0324(6) Uani 1 1 d . . .
C28 C 0.0349(2) 0.44733(11) 0.18483(17) 0.0434(7) Uani 1 1 d . . .
H28A H 0.0563 0.4451 0.1326 0.065 Uiso 1 1 calc R . .
H28B H -0.0052 0.4174 0.1939 0.065 Uiso 1 1 calc R . .
H28C H 0.0936 0.4487 0.2245 0.065 Uiso 1 1 calc R . .
C29 C 0.1641(2) 0.41933(11) 0.49203(16) 0.0362(7) Uani 1 1 d . . .
C30 C 0.1513(2) 0.37277(11) 0.53079(18) 0.0435(7) Uani 1 1 d . . .
H30 H 0.1102 0.3722 0.5716 0.052 Uiso 1 1 calc R . .
C31 C 0.1964(3) 0.32811(13) 0.5115(2) 0.0627(10) Uani 1 1 d . . .
H31 H 0.1861 0.2976 0.5389 0.075 Uiso 1 1 calc R . .
C32 C 0.2556(3) 0.32796(14) 0.4529(2) 0.0776(12) Uani 1 1 d . . .
H32 H 0.2869 0.2975 0.4394 0.093 Uiso 1 1 calc R . .
C33 C 0.2697(3) 0.37254(13) 0.4135(2) 0.0627(10) Uani 1 1 d . . .
H33 H 0.3110 0.3721 0.3728 0.075 Uiso 1 1 calc R . .
C34 C 0.2255(2) 0.41810(11) 0.43114(18) 0.0416(7) Uani 1 1 d . . .
C35 C 0.2428(3) 0.46573(15) 0.3884(2) 0.0548(9) Uani 1 1 d . . .
H35A H 0.188(2) 0.4764(12) 0.3547(19) 0.061(11) Uiso 1 1 d . . .
H35B H 0.263(2) 0.4947(14) 0.429(2) 0.076(11) Uiso 1 1 d . . .
H35C H 0.293(3) 0.4603(12) 0.3533(19) 0.067(10) Uiso 1 1 d . . .
C36 C 0.2293(2) 0.62977(10) 0.50695(15) 0.0339(6) Uani 1 1 d . . .
C37 C 0.3289(2) 0.61332(11) 0.51496(16) 0.0391(7) Uani 1 1 d . . .
H37 H 0.3424 0.5781 0.5216 0.047 Uiso 1 1 calc R . .
C38 C 0.4079(2) 0.64640(13) 0.51355(17) 0.0468(8) Uani 1 1 d . . .
H38 H 0.4742 0.6338 0.5204 0.056 Uiso 1 1 calc R . .
C39 C 0.3910(2) 0.69771(12) 0.50222(17) 0.0457(8) Uani 1 1 d . . .
H39 H 0.4449 0.7208 0.5022 0.055 Uiso 1 1 calc R . .
C40 C 0.2933(2) 0.71469(11) 0.49085(17) 0.0434(7) Uani 1 1 d . . .
H40 H 0.2811 0.7498 0.4816 0.052 Uiso 1 1 calc R . .
C41 C 0.2127(2) 0.68248(11) 0.49251(15) 0.0371(7) Uani 1 1 d . . .
C42 C 0.1076(2) 0.70182(12) 0.4789(2) 0.0522(8) Uani 1 1 d . . .
H42A H 0.0787 0.7012 0.5283 0.078 Uiso 1 1 calc R . .
H42B H 0.0681 0.6802 0.4403 0.078 Uiso 1 1 calc R . .
H42C H 0.1074 0.7367 0.4591 0.078 Uiso 1 1 calc R . .
C43 C 0.4582(3) 0.29595(13) 1.2592(2) 0.0566(9) Uani 1 1 d . . .
H43 H 0.4700 0.3214 1.2984 0.068 Uiso 1 1 calc R . .
C44 C 0.4474(3) 0.24681(13) 1.2830(2) 0.0590(9) Uani 1 1 d . . .
H44 H 0.4510 0.2386 1.3371 0.071 Uiso 1 1 calc R . .
C45 C 0.4312(3) 0.21007(13) 1.2273(2) 0.0656(10) Uani 1 1 d . . .
H45 H 0.4248 0.1755 1.2417 0.079 Uiso 1 1 calc R . .
C46 C 0.4243(3) 0.22385(14) 1.1501(2) 0.0676(11) Uani 1 1 d . . .
H46 H 0.4123 0.1990 1.1099 0.081 Uiso 1 1 calc R . .
C47 C 0.4351(2) 0.27376(13) 1.1317(2) 0.0558(9) Uani 1 1 d . . .
H47 H 0.4291 0.2828 1.0778 0.067 Uiso 1 1 calc R . .
C48 C 0.6419(2) 0.41188(13) 0.73457(18) 0.0494(8) Uani 1 1 d . . .
H48 H 0.5714 0.4136 0.7241 0.059 Uiso 1 1 calc R . .
C49 C 0.6911(2) 0.38124(13) 0.68804(18) 0.0552(9) Uani 1 1 d . . .
H49 H 0.6552 0.3617 0.6474 0.066 Uiso 1 1 calc R . .
C50 C 0.7929(2) 0.37924(12) 0.70098(18) 0.0508(8) Uani 1 1 d . . .
H50 H 0.8291 0.3587 0.6691 0.061 Uiso 1 1 calc R . .
C51 C 0.8413(2) 0.40754(11) 0.76080(17) 0.0430(7) Uani 1 1 d . . .
H51 H 0.9119 0.4072 0.7711 0.052 Uiso 1 1 calc R . .
C52 C 0.7858(2) 0.43634(11) 0.80551(16) 0.0409(7) Uani 1 1 d . . .
H52 H 0.8201 0.4552 0.8476 0.049 Uiso 1 1 calc R . .
C53 C -0.0027(3) 0.74183(14) 0.7035(2) 0.0644(10) Uani 1 1 d . . .
H53 H 0.0520 0.7468 0.6748 0.077 Uiso 1 1 calc R . .
C54 C -0.0398(3) 0.78363(14) 0.7383(3) 0.0780(12) Uani 1 1 d . . .
H54 H -0.0111 0.8163 0.7338 0.094 Uiso 1 1 calc R . .
C55 C -0.1183(4) 0.77708(16) 0.7791(2) 0.0830(13) Uani 1 1 d . . .
H55 H -0.1453 0.8051 0.8040 0.100 Uiso 1 1 calc R . .
C56 C -0.1575(3) 0.73002(17) 0.7839(2) 0.0830(13) Uani 1 1 d . . .
H56 H -0.2130 0.7245 0.8116 0.100 Uiso 1 1 calc R . .
C57 C -0.1154(3) 0.69064(15) 0.7480(3) 0.0780(12) Uani 1 1 d . . .
H57 H -0.1430 0.6577 0.7521 0.094 Uiso 1 1 calc R . .
C58 C 0.2813(2) 0.67207(14) 0.69492(18) 0.0533(9) Uani 1 1 d . . .
H58 H 0.3084 0.6713 0.6466 0.064 Uiso 1 1 calc R . .
C59 C 0.2864(3) 0.71671(14) 0.73573(19) 0.0572(9) Uani 1 1 d . . .
H59 H 0.3160 0.7460 0.7161 0.069 Uiso 1 1 calc R . .
C60 C 0.2476(3) 0.71842(14) 0.8061(2) 0.0637(10) Uani 1 1 d . . .
H60 H 0.2494 0.7489 0.8357 0.076 Uiso 1 1 calc R . .
C61 C 0.2065(3) 0.67509(14) 0.83203(19) 0.0592(10) Uani 1 1 d . . .
H61 H 0.1796 0.6748 0.8804 0.071 Uiso 1 1 calc R . .
C62 C 0.2048(2) 0.63239(14) 0.78735(19) 0.0518(8) Uani 1 1 d . . .
H62 H 0.1762 0.6026 0.8063 0.062 Uiso 1 1 calc R . .

loop_
_atom_site_aniso_label
_atom_site_aniso_U_11
_atom_site_aniso_U_22
_atom_site_aniso_U_33
_atom_site_aniso_U_23
_atom_site_aniso_U_13
_atom_site_aniso_U_12
K1 0.0289(3) 0.0356(3) 0.0304(3) -0.0006(3) 0.0044(2) 0.0019(3)
K2 0.0281(3) 0.0393(4) 0.0370(3) -0.0036(3) 0.0035(3) -0.0007(3)
K3 0.0399(4) 0.0334(3) 0.0360(4) 0.0017(3) 0.0078(3) 0.0000(3)
K4 0.0423(4) 0.0390(4) 0.0409(4) 0.0027(3) 0.0026(3) 0.0011(3)
K5 0.0371(3) 0.0325(3) 0.0373(3) -0.0028(3) -0.0008(3) 0.0020(3)
K6 0.0302(3) 0.0493(4) 0.0406(4) 0.0098(3) 0.0030(3) 0.0023(3)
N1 0.0555(17) 0.0418(16) 0.0569(18) 0.0075(14) 0.0079(14) -0.0049(13)
N2 0.0358(15) 0.0580(17) 0.0388(15) -0.0060(13) 0.0066(12) 0.0046(12)
N3 0.0585(19) 0.0470(18) 0.078(2) -0.0008(15) 0.0155(16) 0.0095(15)
N4 0.0546(17) 0.0628(19) 0.0462(16) -0.0030(14) 0.0073(14) -0.0159(14)
O1 0.0298(10) 0.0395(11) 0.0356(11) -0.0037(9) 0.0035(8) 0.0045(9)
O2 0.0294(10) 0.0360(11) 0.0353(11) -0.0016(9) 0.0052(8) -0.0036(8)
O3 0.0367(11) 0.0420(11) 0.0243(10) -0.0014(8) 0.0045(8) 0.0021(9)
O4 0.0393(11) 0.0371(11) 0.0322(11) 0.0025(9) 0.0046(9) -0.0010(9)
O5 0.0475(12) 0.0423(12) 0.0481(13) 0.0089(10) 0.0141(10) 0.0166(10)
O6 0.0436(12) 0.0341(11) 0.0398(12) 0.0007(9) 0.0016(9) -0.0074(9)
C1 0.0339(16) 0.0330(15) 0.0277(15) 0.0058(12) 0.0078(12) 0.0030(13)
C2 0.0357(16) 0.0356(16) 0.0335(16) -0.0025(12) 0.0055(13) -0.0012(13)
C3 0.0327(16) 0.0492(19) 0.0432(18) 0.0012(15) 0.0089(13) -0.0007(14)
C4 0.0414(19) 0.048(2) 0.063(2) -0.0068(17) 0.0196(16) 0.0060(15)
C5 0.048(2) 0.0342(17) 0.056(2) -0.0109(15) 0.0155(16) 0.0000(14)
C6 0.0348(16) 0.0341(16) 0.0384(17) 0.0012(13) 0.0065(13) -0.0019(13)
C7 0.0428(19) 0.0392(18) 0.058(2) -0.0032(15) 0.0029(15) 0.0011(14)
C8 0.0296(15) 0.0321(16) 0.0316(16) 0.0064(12) 0.0001(12) 0.0030(12)
C9 0.0371(17) 0.0370(17) 0.0450(18) 0.0004(14) 0.0015(14) 0.0038(13)
C10 0.053(2) 0.0365(19) 0.064(2) -0.0069(16) -0.0066(18) 0.0020(16)
C11 0.043(2) 0.0349(19) 0.089(3) 0.0138(19) -0.0021(19) -0.0069(15)
C12 0.0359(18) 0.050(2) 0.064(2) 0.0233(18) 0.0087(16) 0.0015(15)
C13 0.0292(15) 0.0438(18) 0.0391(17) 0.0106(14) 0.0038(13) 0.0053(13)
C14 0.041(2) 0.084(3) 0.046(2) -0.001(2) 0.0164(18) 0.001(2)
C15 0.0243(14) 0.0339(16) 0.0299(15) -0.0004(12) 0.0016(11) 0.0064(12)
C16 0.0265(15) 0.0406(17) 0.0440(18) 0.0009(14) 0.0028(13) 0.0048(13)
C17 0.0338(17) 0.0436(19) 0.059(2) -0.0128(17) -0.0095(15) 0.0086(14)
C18 0.0403(18) 0.063(2) 0.0396(19) -0.0212(17) -0.0038(15) 0.0125(16)
C19 0.0308(16) 0.058(2) 0.0298(16) -0.0003(14) 0.0026(12) 0.0071(14)
C20 0.0284(15) 0.0465(18) 0.0274(15) -0.0016(13) 0.0013(12) 0.0042(13)
C21 0.0444(18) 0.051(2) 0.0386(17) 0.0042(15) 0.0073(14) -0.0083(15)
C22 0.0242(14) 0.0357(16) 0.0329(16) -0.0018(13) 0.0012(12) -0.0051(12)
C23 0.0295(15) 0.0363(16) 0.0371(16) -0.0044(13) 0.0055(12) -0.0027(12)
C24 0.0299(16) 0.0363(17) 0.053(2) 0.0004(15) -0.0008(14) -0.0045(13)
C25 0.0326(16) 0.0430(18) 0.0402(18) 0.0114(14) -0.0022(13) -0.0114(14)
C26 0.0301(15) 0.055(2) 0.0295(15) -0.0029(14) 0.0057(12) -0.0132(14)
C27 0.0230(14) 0.0405(17) 0.0336(16) -0.0030(13) 0.0037(12) -0.0074(12)
C28 0.0369(17) 0.0506(19) 0.0427(18) -0.0093(15) 0.0055(14) 0.0044(14)
C29 0.0274(15) 0.0422(18) 0.0365(16) -0.0064(14) -0.0056(12) 0.0011(13)
C30 0.0396(17) 0.0449(19) 0.0451(18) -0.0047(15) 0.0016(14) -0.0003(14)
C31 0.080(3) 0.0353(19) 0.074(3) -0.0021(18) 0.014(2) -0.0047(18)
C32 0.102(3) 0.041(2) 0.098(3) -0.014(2) 0.045(3) 0.009(2)
C33 0.067(2) 0.051(2) 0.076(3) -0.017(2) 0.031(2) -0.0009(18)
C34 0.0328(16) 0.0422(18) 0.0489(19) -0.0085(15) 0.0021(14) -0.0049(14)
C35 0.046(2) 0.061(3) 0.060(2) 0.001(2) 0.018(2) 0.0035(19)
C36 0.0462(18) 0.0308(16) 0.0251(15) -0.0017(12) 0.0053(13) -0.0027(13)
C37 0.0486(19) 0.0331(16) 0.0373(17) 0.0040(13) 0.0122(14) 0.0029(14)
C38 0.0437(19) 0.058(2) 0.0405(18) 0.0057(16) 0.0117(14) -0.0004(16)
C39 0.0471(19) 0.051(2) 0.0406(18) -0.0016(15) 0.0111(15) -0.0127(16)
C40 0.058(2) 0.0313(16) 0.0416(18) 0.0025(14) 0.0088(15) -0.0048(15)
C41 0.0444(18) 0.0374(17) 0.0292(16) 0.0000(13) 0.0034(13) -0.0027(14)
C42 0.050(2) 0.0408(19) 0.065(2) 0.0079(16) 0.0048(17) 0.0031(15)
C43 0.066(2) 0.045(2) 0.058(2) -0.0014(17) 0.0053(18) -0.0089(17)
C44 0.068(2) 0.054(2) 0.056(2) 0.0118(19) 0.0073(19) -0.0083(18)
C45 0.082(3) 0.039(2) 0.078(3) 0.007(2) 0.019(2) -0.0070(18)
C46 0.090(3) 0.050(2) 0.066(3) -0.0115(19) 0.022(2) -0.015(2)
C47 0.062(2) 0.056(2) 0.050(2) 0.0057(18) 0.0111(17) -0.0052(18)
C48 0.0326(17) 0.073(2) 0.0416(19) -0.0022(17) 0.0012(14) 0.0056(16)
C49 0.048(2) 0.078(3) 0.0384(19) -0.0188(17) -0.0003(15) -0.0076(18)
C50 0.0447(19) 0.061(2) 0.048(2) -0.0190(17) 0.0130(16) 0.0029(16)
C51 0.0312(16) 0.053(2) 0.0454(18) -0.0069(15) 0.0071(14) 0.0028(14)
C52 0.0381(18) 0.0492(19) 0.0356(17) -0.0071(14) 0.0048(14) -0.0045(14)
C53 0.060(2) 0.060(3) 0.076(3) 0.014(2) 0.022(2) 0.0080(19)
C54 0.086(3) 0.045(2) 0.105(3) 0.000(2) 0.019(3) -0.002(2)
C55 0.125(4) 0.058(3) 0.072(3) 0.006(2) 0.033(3) 0.027(3)
C56 0.092(3) 0.078(3) 0.088(3) 0.028(2) 0.046(3) 0.029(3)
C57 0.076(3) 0.053(2) 0.110(3) 0.014(2) 0.032(3) 0.005(2)
C58 0.050(2) 0.074(3) 0.0365(18) -0.0044(18) 0.0084(15) -0.0134(18)
C59 0.067(2) 0.062(2) 0.043(2) 0.0095(18) 0.0066(17) -0.0126(18)
C60 0.093(3) 0.055(2) 0.044(2) 0.0005(18) 0.011(2) 0.008(2)
C61 0.077(3) 0.066(2) 0.0376(19) 0.0118(18) 0.0182(18) 0.014(2)
C62 0.0447(19) 0.062(2) 0.049(2) 0.0120(18) 0.0045(16) -0.0015(16)

loop_
_atom_type_symbol
_atom_type_description
_atom_type_scat_dispersion_real
_atom_type_scat_dispersion_imag
_atom_type_scat_source
C C 0.0033 0.0016 'International Tables Vol C Tables 4.2.6.8 and 6.1.1.4'
H H 0.0000 0.0000 'International Tables Vol C Tables 4.2.6.8 and 6.1.1.4'
N N 0.0061 0.0033 'International Tables Vol C Tables 4.2.6.8 and 6.1.1.4'
O O 0.0106 0.0060 'International Tables Vol C Tables 4.2.6.8 and 6.1.1.4'
K K 0.2009 0.2494 'International Tables Vol C Tables 4.2.6.8 and 6.1.1.4'

loop_
_geom_angle_atom_site_label_1
_geom_angle_atom_site_label_2
_geom_angle_atom_site_label_3
_geom_angle
_geom_angle_site_symmetry_1
_geom_angle_site_symmetry_3
_geom_angle_publ_flag
O1 K1 O3 172.35(6) . . ?
O1 K1 O2 89.46(6) . . ?
O3 K1 O2 88.86(6) . . ?
O1 K1 O2 84.43(6) . 3_667 ?
O3 K1 O2 88.07(6) . 3_667 ?
O2 K1 O2 88.68(6) . 3_667 ?
O1 K1 N2 91.70(7) . . ?
O3 K1 N2 95.37(7) . . ?
O2 K1 N2 124.99(7) . . ?
O2 K1 N2 146.13(7) 3_667 . ?
O1 K1 C15 162.14(6) . . ?
O3 K1 C15 21.77(5) . . ?
O2 K1 C15 108.21(6) . . ?
O2 K1 C15 98.24(7) 3_667 . ?
N2 K1 C15 76.19(7) . . ?
O1 K1 C1 20.24(5) . . ?
O3 K1 C1 166.09(6) . . ?
O2 K1 C1 102.43(6) . . ?
O2 K1 C1 100.15(6) 3_667 . ?
N2 K1 C1 71.55(7) . . ?
C15 K1 C1 144.41(6) . . ?
O1 K1 C14 97.31(9) . . ?
O3 K1 C14 87.58(9) . . ?
O2 K1 C14 52.53(7) . . ?
O2 K1 C14 141.03(7) 3_667 . ?
N2 K1 C14 72.84(8) . . ?
C15 K1 C14 91.67(9) . . ?
C1 K1 C14 92.85(9) . . ?
O1 K1 K2 43.38(4) . . ?
O3 K1 K2 135.05(5) . . ?
O2 K1 K2 46.27(4) . . ?
O2 K1 K2 88.33(5) 3_667 . ?
N2 K1 K2 111.55(6) . . ?
C15 K1 K2 153.76(5) . . ?
C1 K1 K2 57.08(5) . . ?
C14 K1 K2 68.33(7) . . ?
O1 K1 K3 135.42(4) . 3_667 ?
O3 K1 K3 42.97(4) . 3_667 ?
O2 K1 K3 46.05(4) . 3_667 ?
O2 K1 K3 90.73(4) 3_667 3_667 ?
N2 K1 K3 114.47(5) . 3_667 ?
C15 K1 K3 62.39(5) . 3_667 ?
C1 K1 K3 146.74(5) . 3_667 ?
C14 K1 K3 60.95(7) . 3_667 ?
K2 K1 K3 92.31(2) . 3_667 ?
O1 K1 K2 129.94(4) . 3_667 ?
O3 K1 K2 42.53(4) . 3_667 ?
O2 K1 K2 87.62(4) . 3_667 ?
O2 K1 K2 45.55(4) 3_667 3_667 ?
N2 K1 K2 129.41(5) . 3_667 ?
C15 K1 K2 55.77(5) . 3_667 ?
C1 K1 K2 144.55(5) . 3_667 ?
C14 K1 K2 119.22(7) . 3_667 ?
K2 K1 K2 118.53(2) . 3_667 ?
K3 K1 K2 58.536(16) 3_667 3_667 ?
O1 K1 K1 85.72(5) . 3_667 ?
O3 K1 K1 87.85(5) . 3_667 ?
O2 K1 K1 44.54(4) . 3_667 ?
O2 K1 K1 44.15(4) 3_667 3_667 ?
N2 K1 K1 169.12(6) . 3_667 ?
C15 K1 K1 108.56(6) . 3_667 ?
C1 K1 K1 105.88(5) . 3_667 ?
C14 K1 K1 96.98(7) . 3_667 ?
K2 K1 K1 59.87(3) . 3_667 ?
K3 K1 K1 61.67(2) 3_667 3_667 ?
K2 K1 K1 58.66(2) 3_667 3_667 ?
O3 K2 O1 87.77(6) 3_667 . ?
O3 K2 O2 89.08(6) 3_667 . ?
O1 K2 O2 89.16(6) . . ?
O3 K2 C8 104.98(7) 3_667 . ?
O1 K2 C8 109.48(7) . . ?
O2 K2 C8 25.67(6) . . ?
O3 K2 C25 134.67(7) 3_667 1_656 ?
O1 K2 C25 133.20(7) . 1_656 ?
O2 K2 C25 106.92(7) . 1_656 ?
C8 K2 C25 81.47(8) . 1_656 ?
O3 K2 C24 109.28(7) 3_667 1_656 ?
O1 K2 C24 153.20(7) . 1_656 ?
O2 K2 C24 110.97(7) . 1_656 ?
C8 K2 C24 86.53(8) . 1_656 ?
C25 K2 C24 25.41(7) 1_656 1_656 ?
O3 K2 C26 140.76(7) 3_667 1_656 ?
O1 K2 C26 110.62(7) . 1_656 ?
O2 K2 C26 124.13(7) . 1_656 ?
C8 K2 C26 101.01(8) . 1_656 ?
C25 K2 C26 25.35(7) 1_656 1_656 ?
C24 K2 C26 43.56(7) 1_656 1_656 ?
O3 K2 C15 20.19(6) 3_667 3_667 ?
O1 K2 C15 106.55(6) . 3_667 ?
O2 K2 C15 96.57(6) . 3_667 ?
C8 K2 C15 104.61(7) . 3_667 ?
C25 K2 C15 114.49(8) 1_656 3_667 ?
C24 K2 C15 89.10(8) 1_656 3_667 ?
C26 K2 C15 123.74(7) 1_656 3_667 ?
O3 K2 C23 95.19(7) 3_667 1_656 ?
O1 K2 C23 139.50(6) . 1_656 ?
O2 K2 C23 131.19(7) . 1_656 ?
C8 K2 C23 108.66(7) . 1_656 ?
C25 K2 C23 42.55(7) 1_656 1_656 ?
C24 K2 C23 23.54(7) 1_656 1_656 ?
C26 K2 C23 48.24(7) 1_656 1_656 ?
C15 K2 C23 76.14(7) 3_667 1_656 ?
O3 K2 C1 103.13(6) 3_667 . ?
O1 K2 C1 18.99(6) . . ?
O2 K2 C1 100.39(6) . . ?
C8 K2 C1 115.06(7) . . ?
C25 K2 C1 114.65(8) 1_656 . ?
C24 K2 C1 134.52(7) 1_656 . ?
C26 K2 C1 91.62(7) 1_656 . ?
C15 K2 C1 119.78(7) 3_667 . ?
C23 K2 C1 125.45(7) 1_656 . ?
O3 K2 C9 95.29(7) 3_667 . ?
O1 K2 C9 131.42(7) . . ?
O2 K2 C9 42.61(6) . . ?
C8 K2 C9 23.54(7) . . ?
C25 K2 C9 72.80(8) 1_656 . ?
C24 K2 C9 69.15(7) 1_656 . ?
C26 K2 C9 97.07(7) 1_656 . ?
C15 K2 C9 88.16(7) 3_667 . ?
C23 K2 C9 88.61(7) 1_656 . ?
C1 K2 C9 138.60(7) . . ?
O3 K2 C16 42.49(6) 3_667 3_667 ?
O1 K2 C16 129.85(6) . 3_667 ?
O2 K2 C16 94.79(6) . 3_667 ?
C8 K2 C16 92.98(7) . 3_667 ?
C25 K2 C16 93.12(8) 1_656 3_667 ?
C24 K2 C16 67.94(8) 1_656 3_667 ?
C26 K2 C16 107.97(7) 1_656 3_667 ?
C15 K2 C16 23.32(6) 3_667 3_667 ?
C23 K2 C16 60.24(7) 1_656 3_667 ?
C1 K2 C16 142.28(7) . 3_667 ?
C9 K2 C16 72.00(7) . 3_667 ?
O3 K3 O1 88.10(6) 3_667 . ?
O3 K3 O2 89.60(6) 3_667 3_667 ?
O1 K3 O2 84.75(6) . 3_667 ?
O3 K3 N1 121.71(8) 3_667 . ?
O1 K3 N1 145.59(7) . . ?
O2 K3 N1 110.03(7) 3_667 . ?
O3 K3 C8 109.15(7) 3_667 3_667 ?
O1 K3 C8 100.41(7) . 3_667 ?
O2 K3 C8 24.83(6) 3_667 3_667 ?
N1 K3 C8 86.43(8) . 3_667 ?
O3 K3 K2 44.07(4) 3_667 . ?
O1 K3 K2 44.22(4) . . ?
O2 K3 K2 89.40(5) 3_667 . ?
N1 K3 K2 157.26(6) . . ?
C8 K3 K2 114.04(5) 3_667 . ?
O3 K3 K1 44.21(4) 3_667 3_667 ?
O1 K3 K1 88.04(5) . 3_667 ?
O2 K3 K1 45.56(4) 3_667 3_667 ?
N1 K3 K1 124.80(6) . 3_667 ?
C8 K3 K1 65.74(5) 3_667 3_667 ?
K2 K3 K1 61.20(3) . 3_667 ?
O3 K3 K1 87.62(5) 3_667 . ?
O1 K3 K1 40.97(4) . . ?
O2 K3 K1 43.80(4) 3_667 . ?
N1 K3 K1 143.68(6) . . ?
C8 K3 K1 62.14(5) 3_667 . ?
K2 K3 K1 59.029(19) . . ?
K1 K3 K1 60.36(2) 3_667 . ?
O4 K4 O6 93.11(6) 3_566 . ?
O4 K4 N3 118.09(8) 3_566 . ?
O6 K4 N3 137.65(8) . . ?
O4 K4 C29 95.06(7) 3_566 3_566 ?
O6 K4 C29 97.53(8) . 3_566 ?
N3 K4 C29 106.65(9) . 3_566 ?
O4 K4 C30 120.20(7) 3_566 3_566 ?
O6 K4 C30 89.48(8) . 3_566 ?
N3 K4 C30 97.34(8) . 3_566 ?
C29 K4 C30 25.90(7) 3_566 3_566 ?
O4 K4 N4 77.08(7) 3_566 . ?
O6 K4 N4 74.75(7) . . ?
N3 K4 N4 84.65(8) . . ?
C29 K4 N4 168.45(8) 3_566 . ?
C30 K4 N4 157.72(8) 3_566 . ?
O4 K4 O5 78.95(6) 3_566 3_566 ?
O6 K4 O5 82.10(6) . 3_566 ?
N3 K4 O5 128.96(7) . 3_566 ?
C29 K4 O5 23.03(6) 3_566 3_566 ?
C30 K4 O5 42.33(7) 3_566 3_566 ?
N4 K4 O5 145.43(6) . 3_566 ?
O4 K4 C34 89.31(7) 3_566 3_566 ?
O6 K4 C34 121.44(7) . 3_566 ?
N3 K4 C34 88.84(8) . 3_566 ?
C29 K4 C34 24.27(7) 3_566 3_566 ?
C30 K4 C34 42.22(8) 3_566 3_566 ?
N4 K4 C34 159.82(7) . 3_566 ?
O5 K4 C34 41.18(6) 3_566 3_566 ?
O4 K4 K6 48.20(4) 3_566 . ?
O6 K4 K6 48.09(4) . . ?
N3 K4 K6 138.40(6) . . ?
C29 K4 K6 113.17(6) 3_566 . ?
C30 K4 K6 123.86(6) 3_566 . ?
N4 K4 K6 55.29(6) . . ?
O5 K4 K6 90.14(5) 3_566 . ?
C34 K4 K6 124.49(6) 3_566 . ?
O4 K4 K5 83.54(5) 3_566 . ?
O6 K4 K5 40.03(4) . . ?
N3 K4 K5 156.70(6) . . ?
C29 K4 K5 59.93(6) 3_566 . ?
C30 K4 K5 62.05(6) 3_566 . ?
N4 K4 K5 110.22(5) . . ?
O5 K4 K5 42.11(4) 3_566 . ?
C34 K4 K5 82.49(5) 3_566 . ?
K6 K4 K5 62.03(2) . . ?
O4 K4 K5 39.22(5) 3_566 3_566 ?
O6 K4 K5 85.09(4) . 3_566 ?
N3 K4 K5 137.22(7) . 3_566 ?
C29 K4 K5 58.31(6) 3_566 3_566 ?
C30 K4 K5 81.78(6) 3_566 3_566 ?
N4 K4 K5 111.75(5) . 3_566 ?
O5 K4 K5 39.81(3) 3_566 3_566 ?
C34 K4 K5 61.91(5) 3_566 3_566 ?
K6 K4 K5 62.82(3) . 3_566 ?
K5 K4 K5 55.07(2) . 3_566 ?
O6 K5 O5 89.08(7) . . ?
O6 K5 O5 98.70(7) . 3_566 ?
O5 K5 O5 90.82(6) . 3_566 ?
O6 K5 O4 176.78(6) . . ?
O5 K5 O4 90.07(7) . . ?
O5 K5 O4 84.43(6) 3_566 . ?
O6 K5 C22 154.78(7) . . ?
O5 K5 C22 113.51(7) . . ?
O5 K5 C22 92.30(7) 3_566 . ?
O4 K5 C22 24.83(6) . . ?
O6 K5 C23 135.55(7) . . ?
O5 K5 C23 135.18(7) . . ?
O5 K5 C23 80.08(7) 3_566 . ?
O4 K5 C23 45.62(6) . . ?
C22 K5 C23 25.34(7) . . ?
O6 K5 C35 93.71(9) . . ?
O5 K5 C35 55.30(8) . . ?
O5 K5 C35 143.74(8) 3_566 . ?
O4 K5 C35 83.25(9) . . ?
C22 K5 C35 90.59(9) . . ?
C23 K5 C35 113.47(9) . . ?
O6 K5 K5 95.56(5) . 3_566 ?
O5 K5 K5 45.73(5) . 3_566 ?
O5 K5 K5 45.09(4) 3_566 3_566 ?
O4 K5 K5 86.06(5) . 3_566 ?
C22 K5 K5 108.14(6) . 3_566 ?
C23 K5 K5 112.28(6) . 3_566 ?
C35 K5 K5 100.03(7) . 3_566 ?
O6 K5 K6 43.39(5) . . ?
O5 K5 K6 45.78(5) . . ?
O5 K5 K6 94.51(5) 3_566 . ?
O4 K5 K6 135.85(5) . . ?
C22 K5 K6 158.19(6) . . ?
C23 K5 K6 174.38(5) . . ?
C35 K5 K6 71.85(8) . . ?
K5 K5 K6 64.05(3) 3_566 . ?
O6 K5 K4 42.52(5) . . ?
O5 K5 K4 87.89(5) . . ?
O5 K5 K4 56.23(5) 3_566 . ?
O4 K5 K4 140.55(5) . . ?
C22 K5 K4 143.18(6) . . ?
C23 K5 K4 120.36(6) . . ?
C35 K5 K4 125.90(8) . . ?
K5 K5 K4 64.90(3) 3_566 . ?
K6 K5 K4 54.57(3) . . ?
O6 K5 K6 142.08(5) . 3_566 ?
O5 K5 K6 91.57(5) . 3_566 ?
O5 K5 K6 43.38(5) 3_566 3_566 ?
O4 K5 K6 41.06(4) . 3_566 ?
C22 K5 K6 52.66(5) . 3_566 ?
C23 K5 K6 52.53(5) . 3_566 ?
C35 K5 K6 117.42(8) . 3_566 ?
K5 K5 K6 59.93(2) 3_566 3_566 ?
K6 K5 K6 123.98(2) . 3_566 ?
K4 K5 K6 99.60(2) . 3_566 ?
O6 K5 K4 142.46(5) . 3_566 ?
O5 K5 K4 53.37(5) . 3_566 ?
O5 K5 K4 83.83(5) 3_566 3_566 ?
O4 K5 K4 36.79(4) . 3_566 ?
C22 K5 K4 61.05(5) . 3_566 ?
C23 K5 K4 81.93(5) . 3_566 ?
C35 K5 K4 66.22(7) . 3_566 ?
K5 K5 K4 60.03(3) 3_566 3_566 ?
K6 K5 K4 99.12(2) . 3_566 ?
K4 K5 K4 124.93(2) . 3_566 ?
K6 K5 K4 52.181(16) 3_566 3_566 ?
O4 K6 O6 90.03(6) 3_566 . ?
O4 K6 O5 82.21(6) 3_566 . ?
O6 K6 O5 83.44(6) . . ?
O4 K6 N4 76.59(6) 3_566 . ?
O6 K6 N4 75.98(7) . . ?
O5 K6 N4 150.22(7) . . ?
O4 K6 C20 136.65(7) 3_566 . ?
O6 K6 C20 121.39(7) . . ?
O5 K6 C20 126.71(7) . . ?
N4 K6 C20 82.77(7) . . ?
O4 K6 C19 155.10(7) 3_566 . ?
O6 K6 C19 114.49(7) . . ?
O5 K6 C19 103.96(7) . . ?
N4 K6 C19 104.08(7) . . ?
C20 K6 C19 24.77(7) . . ?
O4 K6 C15 113.30(7) 3_566 . ?
O6 K6 C15 143.41(7) . . ?
O5 K6 C15 125.73(7) . . ?
N4 K6 C15 82.34(7) . . ?
C20 K6 C15 25.14(6) . . ?
C19 K6 C15 43.61(7) . . ?
O4 K6 C37 130.57(7) 3_566 . ?
O6 K6 C37 45.47(7) . . ?
O5 K6 C37 107.24(7) . . ?
N4 K6 C37 72.84(7) . . ?
C20 K6 C37 76.20(7) . . ?
C19 K6 C37 71.33(8) . . ?
C15 K6 C37 100.09(8) . . ?
O4 K6 C22 22.49(6) 3_566 3_566 ?
O6 K6 C22 112.50(7) . 3_566 ?
O5 K6 C22 86.20(7) . 3_566 ?
N4 K6 C22 82.17(7) . 3_566 ?
C20 K6 C22 117.76(7) . 3_566 ?
C19 K6 C22 132.71(7) . 3_566 ?
C15 K6 C22 92.96(7) . 3_566 ?
C37 K6 C22 149.79(7) . 3_566 ?
O4 K6 C18 140.07(8) 3_566 . ?
O6 K6 C18 124.79(8) . . ?
O5 K6 C18 83.15(7) . . ?
N4 K6 C18 126.32(8) . . ?
C20 K6 C18 43.59(7) . . ?
C19 K6 C18 24.30(7) . . ?
C15 K6 C18 50.85(7) . . ?
C37 K6 C18 89.28(9) . . ?
C22 K6 C18 119.66(8) 3_566 . ?
O4 K6 C36 107.02(7) 3_566 . ?
O6 K6 C36 22.32(6) . . ?
O5 K6 C36 99.94(7) . . ?
N4 K6 C36 67.37(7) . . ?
C20 K6 C36 99.26(7) . . ?
C19 K6 C36 95.79(8) . . ?
C15 K6 C36 121.27(7) . . ?
C37 K6 C36 24.54(7) . . ?
C22 K6 C36 128.33(7) 3_566 . ?
C18 K6 C36 112.02(8) . . ?
O4 K6 C16 105.97(7) 3_566 . ?
O6 K6 C16 163.51(7) . . ?
O5 K6 C16 102.35(7) . . ?
N4 K6 C16 103.43(8) . . ?
C20 K6 C16 43.09(7) . . ?
C19 K6 C16 49.28(7) . . ?
C15 K6 C16 24.59(7) . . ?
C37 K6 C16 118.25(8) . . ?
C22 K6 C16 83.49(7) 3_566 . ?
C18 K6 C16 42.39(8) . . ?
C36 K6 C16 142.19(7) . . ?
C47 N1 C43 115.9(3) . . ?
C47 N1 K3 109.2(2) . . ?
C43 N1 K3 130.2(2) . . ?
C52 N2 C48 115.8(3) . . ?
C52 N2 K1 124.31(18) . . ?
C48 N2 K1 116.10(19) . . ?
C53 N3 C57 115.5(3) . . ?
C53 N3 K4 122.5(2) . . ?
C57 N3 K4 121.2(2) . . ?
C58 N4 C62 115.7(3) . . ?
C58 N4 K6 122.8(2) . . ?
C62 N4 K6 121.5(2) . . ?
C58 N4 K4 108.4(2) . . ?
C62 N4 K4 94.67(19) . . ?
K6 N4 K4 67.51(5) . . ?
C1 O1 K3 129.88(16) . . ?
C1 O1 K2 120.16(16) . . ?
K3 O1 K2 91.78(6) . . ?
C1 O1 K1 115.49(15) . . ?
K3 O1 K1 98.47(7) . . ?
K2 O1 K1 93.02(6) . . ?
C8 O2 K1 138.51(16) . . ?
C8 O2 K1 129.96(16) . 3_667 ?
K1 O2 K1 91.32(6) . 3_667 ?
C8 O2 K3 93.22(14) . 3_667 ?
K1 O2 K3 88.39(6) . 3_667 ?
K1 O2 K3 92.32(6) 3_667 3_667 ?
C8 O2 K2 88.68(14) . . ?
K1 O2 K2 87.99(6) . . ?
K1 O2 K2 89.00(6) 3_667 . ?
K3 O2 K2 176.17(7) 3_667 . ?
C15 O3 K3 142.45(16) . 3_667 ?
C15 O3 K2 115.97(15) . 3_667 ?
K3 O3 K2 91.95(6) 3_667 3_667 ?
C15 O3 K1 108.75(15) . . ?
K3 O3 K1 92.82(6) 3_667 . ?
K2 O3 K1 93.83(6) 3_667 . ?
C22 O4 K4 155.78(16) . 3_566 ?
C22 O4 K6 105.45(15) . 3_566 ?
K4 O4 K6 86.81(6) 3_566 3_566 ?
C22 O4 K5 95.08(15) . . ?
K4 O4 K5 104.00(7) 3_566 . ?
K6 O4 K5 97.82(6) 3_566 . ?
C29 O5 K5 129.90(17) . . ?
C29 O5 K5 124.73(17) . 3_566 ?
K5 O5 K5 89.18(6) . 3_566 ?
C29 O5 K6 116.79(16) . . ?
K5 O5 K6 91.49(7) . . ?
K5 O5 K6 95.51(7) 3_566 . ?
C29 O5 K4 66.36(14) . 3_566 ?
K5 O5 K4 86.82(6) . 3_566 ?
K5 O5 K4 81.66(6) 3_566 3_566 ?
K6 O5 K4 176.72(7) . 3_566 ?
C36 O6 K5 135.32(16) . . ?
C36 O6 K4 122.76(16) . . ?
K5 O6 K4 97.45(7) . . ?
C36 O6 K6 106.25(16) . . ?
K5 O6 K6 95.80(7) . . ?
K4 O6 K6 83.86(6) . . ?
O1 C1 C6 121.9(2) . . ?
O1 C1 C2 121.5(2) . . ?
C6 C1 C2 116.6(2) . . ?
O1 C1 K1 44.27(12) . . ?
C6 C1 K1 97.47(17) . . ?
C2 C1 K1 129.16(18) . . ?
O1 C1 K2 40.84(12) . . ?
C6 C1 K2 162.39(19) . . ?
C2 C1 K2 80.81(16) . . ?
K1 C1 K2 67.39(5) . . ?
C3 C2 C1 122.0(3) . . ?
C2 C3 C4 120.8(3) . . ?
C3 C4 C5 118.4(3) . . ?
C6 C5 C4 122.6(3) . . ?
C5 C6 C1 119.5(3) . . ?
C5 C6 C7 120.8(3) . . ?
C1 C6 C7 119.6(2) . . ?
O2 C8 C13 121.3(2) . . ?
O2 C8 C9 121.6(2) . . ?
C13 C8 C9 117.1(3) . . ?
O2 C8 K2 65.65(13) . . ?
C13 C8 K2 107.06(17) . . ?
C9 C8 K2 97.35(17) . . ?
O2 C8 K3 61.95(13) . 3_667 ?
C13 C8 K3 97.12(16) . 3_667 ?
C9 C8 K3 112.03(17) . 3_667 ?
K2 C8 K3 127.50(9) . 3_667 ?
C10 C9 C8 121.2(3) . . ?
C10 C9 K2 123.35(19) . . ?
C8 C9 K2 59.11(14) . . ?
C11 C10 C9 120.7(3) . . ?
C10 C11 C12 119.0(3) . . ?
C11 C12 C13 122.6(3) . . ?
C12 C13 C8 119.4(3) . . ?
C12 C13 C14 121.5(3) . . ?
C8 C13 C14 119.0(3) . . ?
C13 C14 K1 107.8(2) . . ?
O3 C15 C16 122.2(2) . . ?
O3 C15 C20 121.1(2) . . ?
C16 C15 C20 116.6(2) . . ?
O3 C15 K6 114.92(15) . . ?
C16 C15 K6 78.88(15) . . ?
C20 C15 K6 75.02(15) . . ?
O3 C15 K1 49.48(12) . . ?
C16 C15 K1 100.61(17) . . ?
C20 C15 K1 120.48(17) . . ?
K6 C15 K1 161.34(9) . . ?
O3 C15 K2 43.84(12) . 3_667 ?
C16 C15 K2 82.58(16) . 3_667 ?
C20 C15 K2 152.83(18) . 3_667 ?
K6 C15 K2 91.42(7) . 3_667 ?
K1 C15 K2 70.11(6) . 3_667 ?
C17 C16 C15 122.3(3) . . ?
C17 C16 K6 78.06(17) . . ?
C15 C16 K6 76.54(15) . . ?
C17 C16 K2 155.0(2) . 3_667 ?
C15 C16 K2 74.11(16) . 3_667 ?
K6 C16 K2 89.09(7) . 3_667 ?
C18 C17 C16 120.2(3) . . ?
C18 C17 K6 77.10(18) . . ?
C16 C17 K6 77.85(17) . . ?
C17 C18 C19 118.9(3) . . ?
C17 C18 K6 78.93(17) . . ?
C19 C18 K6 75.54(17) . . ?
C18 C19 C20 122.4(3) . . ?
C18 C19 K6 80.16(17) . . ?
C20 C19 K6 77.04(16) . . ?
C19 C20 C15 119.6(3) . . ?
C19 C20 C21 121.5(3) . . ?
C15 C20 C21 118.9(2) . . ?
C19 C20 K6 78.18(16) . . ?
C15 C20 K6 79.84(15) . . ?
C21 C20 K6 111.07(18) . . ?
O4 C22 C23 121.9(2) . . ?
O4 C22 C27 121.1(2) . . ?
C23 C22 C27 117.0(3) . . ?
O4 C22 K5 60.09(13) . . ?
C23 C22 K5 84.14(16) . . ?
C27 C22 K5 127.30(17) . . ?
O4 C22 K6 52.06(12) . 3_566 ?
C23 C22 K6 78.92(16) . 3_566 ?
C27 C22 K6 148.50(18) . 3_566 ?
K5 C22 K6 78.88(7) . 3_566 ?
C24 C23 C22 122.0(3) . . ?
C24 C23 K5 134.09(18) . . ?
C22 C23 K5 70.52(15) . . ?
C24 C23 K6 146.72(18) . 3_566 ?
C22 C23 K6 76.52(16) . 3_566 ?
K5 C23 K6 76.09(7) . 3_566 ?
C24 C23 K2 66.38(15) . 1_454 ?
C22 C23 K2 85.95(16) . 1_454 ?
K5 C23 K2 154.75(9) . 1_454 ?
K6 C23 K2 89.96(7) 3_566 1_454 ?
C25 C24 C23 120.6(3) . . ?
C25 C24 K2 72.31(16) . 1_454 ?
C23 C24 K2 90.08(17) . 1_454 ?
C24 C25 C26 118.6(3) . . ?
C24 C25 K2 82.29(16) . 1_454 ?
C26 C25 K2 84.53(16) . 1_454 ?
C27 C26 C25 122.2(3) . . ?
C27 C26 K2 90.67(15) . 1_454 ?
C25 C26 K2 70.12(15) . 1_454 ?
C26 C27 C22 119.6(3) . . ?
C26 C27 C28 121.9(2) . . ?
C22 C27 C28 118.5(2) . . ?
C26 C27 K2 66.25(15) . 1_454 ?
C22 C27 K2 83.21(15) . 1_454 ?
C28 C27 K2 124.24(17) . 1_454 ?
O5 C29 C30 121.1(3) . . ?
O5 C29 C34 122.4(3) . . ?
C30 C29 C34 116.5(3) . . ?
O5 C29 K4 90.61(16) . 3_566 ?
C30 C29 K4 83.82(16) . 3_566 ?
C34 C29 K4 93.54(17) . 3_566 ?
C31 C30 C29 122.6(3) . . ?
C31 C30 K4 101.6(2) . 3_566 ?
C29 C30 K4 70.27(15) . 3_566 ?
C32 C31 C30 119.8(3) . . ?
C31 C32 C33 119.4(3) . . ?
C32 C33 C34 122.4(3) . . ?
C33 C34 C29 119.3(3) . . ?
C33 C34 C35 121.3(3) . . ?
C29 C34 C35 119.3(3) . . ?
C33 C34 K4 99.6(2) . 3_566 ?
C29 C34 K4 62.19(15) . 3_566 ?
C35 C34 K4 107.7(2) . 3_566 ?
C34 C35 K5 102.7(2) . . ?
O6 C36 C37 122.3(3) . . ?
O6 C36 C41 121.2(3) . . ?
C37 C36 C41 116.5(3) . . ?
O6 C36 K6 51.44(13) . . ?
C37 C36 K6 76.77(16) . . ?
C41 C36 K6 152.35(18) . . ?
C38 C37 C36 122.6(3) . . ?
C38 C37 K6 145.5(2) . . ?
C36 C37 K6 78.69(16) . . ?
C39 C38 C37 120.3(3) . . ?
C38 C39 C40 118.3(3) . . ?
C41 C40 C39 122.7(3) . . ?
C40 C41 C36 119.6(3) . . ?
C40 C41 C42 121.5(3) . . ?
C36 C41 C42 118.9(3) . . ?
N1 C43 C44 124.2(3) . . ?
C45 C44 C43 118.3(3) . . ?
C44 C45 C46 118.7(3) . . ?
C47 C46 C45 119.0(3) . . ?
N1 C47 C46 123.9(3) . . ?
N2 C48 C49 124.0(3) . . ?
C48 C49 C50 118.8(3) . . ?
C51 C50 C49 118.5(3) . . ?
C50 C51 C52 118.6(3) . . ?
N2 C52 C51 124.2(3) . . ?
N3 C53 C54 124.2(4) . . ?
C55 C54 C53 118.4(4) . . ?
C56 C55 C54 119.1(4) . . ?
C55 C56 C57 118.5(4) . . ?
N3 C57 C56 124.3(4) . . ?
N4 C58 C59 124.1(3) . . ?
C58 C59 C60 118.6(3) . . ?
C61 C60 C59 118.4(3) . . ?
C62 C61 C60 118.8(3) . . ?
N4 C62 C61 124.4(3) . . ?

loop_
_geom_bond_atom_site_label_1
_geom_bond_atom_site_label_2
_geom_bond_distance
_geom_bond_site_symmetry_2
_geom_bond_publ_flag
K1 O1 2.654(2) . ?
K1 O3 2.6924(19) . ?
K1 O2 2.755(2) . ?
K1 O2 2.7740(19) 3_667 ?
K1 N2 2.925(2) . ?
K1 C15 3.354(3) . ?
K1 C1 3.433(3) . ?
K1 C14 3.469(4) . ?
K1 K2 3.8438(14) . ?
K1 K3 3.8569(16) 3_667 ?
K1 K2 3.8923(18) 3_667 ?
K1 K1 3.9542(16) 3_667 ?
K2 O3 2.637(2) 3_667 ?
K2 O1 2.644(2) . ?
K2 O2 2.779(2) . ?
K2 C8 3.050(3) . ?
K2 C25 3.059(3) 1_656 ?
K2 C24 3.181(3) 1_656 ?
K2 C26 3.238(3) 1_656 ?
K2 C15 3.422(3) 3_667 ?
K2 C23 3.472(3) 1_656 ?
K2 C1 3.495(3) . ?
K2 C9 3.525(3) . ?
K2 C16 3.528(3) 3_667 ?
K3 O3 2.632(2) 3_667 ?
K3 O1 2.633(2) . ?
K3 O2 2.778(2) 3_667 ?
K3 N1 2.919(3) . ?
K3 C8 3.143(3) 3_667 ?
K3 K1 3.8569(16) 3_667 ?
K4 O4 2.558(2) 3_566 ?
K4 O6 2.703(2) . ?
K4 N3 2.838(3) . ?
K4 C29 3.053(3) 3_566 ?
K4 C30 3.224(3) 3_566 ?
K4 N4 3.287(3) . ?
K4 O5 3.332(2) 3_566 ?
K4 C34 3.445(3) 3_566 ?
K4 K6 3.6132(14) . ?
K4 K5 3.9654(15) . ?
K4 K5 4.1453(18) 3_566 ?
K5 O6 2.572(2) . ?
K5 O5 2.658(2) . ?
K5 O5 2.687(2) 3_566 ?
K5 O4 2.701(2) . ?
K5 C22 3.104(3) . ?
K5 C23 3.275(3) . ?
K5 C35 3.347(4) . ?
K5 K5 3.7527(16) 3_566 ?
K5 K6 3.9165(15) . ?
K5 K6 4.0690(17) 3_566 ?
K5 K4 4.1453(18) 3_566 ?
K6 O4 2.698(2) 3_566 ?
K6 O6 2.705(2) . ?
K6 O5 2.808(2) . ?
K6 N4 3.215(3) . ?
K6 C20 3.231(3) . ?
K6 C19 3.245(3) . ?
K6 C15 3.292(3) . ?
K6 C37 3.297(3) . ?
K6 C22 3.297(3) 3_566 ?
K6 C18 3.302(3) . ?
K6 C36 3.321(3) . ?
K6 C16 3.322(3) . ?
N1 C47 1.325(4) . ?
N1 C43 1.335(4) . ?
N2 C52 1.331(3) . ?
N2 C48 1.333(4) . ?
N3 C53 1.316(4) . ?
N3 C57 1.335(4) . ?
N4 C58 1.334(4) . ?
N4 C62 1.337(4) . ?
O1 C1 1.316(3) . ?
O2 C8 1.322(3) . ?
O2 K1 2.7740(19) 3_667 ?
O2 K3 2.778(2) 3_667 ?
O3 C15 1.314(3) . ?
O3 K3 2.632(2) 3_667 ?
O3 K2 2.637(2) 3_667 ?
O4 C22 1.309(3) . ?
O4 K4 2.558(2) 3_566 ?
O4 K6 2.698(2) 3_566 ?
O5 C29 1.303(3) . ?
O5 K5 2.687(2) 3_566 ?
O5 K4 3.332(2) 3_566 ?
O6 C36 1.313(3) . ?
C1 C6 1.418(4) . ?
C1 C2 1.419(4) . ?
C2 C3 1.370(4) . ?
C3 C4 1.375(4) . ?
C4 C5 1.383(4) . ?
C5 C6 1.383(4) . ?
C6 C7 1.504(4) . ?
C8 C13 1.413(4) . ?
C8 C9 1.419(4) . ?
C8 K3 3.143(3) 3_667 ?
C9 C10 1.390(4) . ?
C10 C11 1.370(5) . ?
C11 C12 1.371(5) . ?
C12 C13 1.392(4) . ?
C13 C14 1.491(5) . ?
C15 C16 1.408(4) . ?
C15 C20 1.421(4) . ?
C15 K2 3.422(3) 3_667 ?
C16 C17 1.386(4) . ?
C16 K2 3.528(3) 3_667 ?
C17 C18 1.376(4) . ?
C18 C19 1.379(4) . ?
C19 C20 1.389(4) . ?
C20 C21 1.492(4) . ?
C22 C23 1.409(4) . ?
C22 C27 1.426(4) . ?
C22 K6 3.297(3) 3_566 ?
C23 C24 1.387(4) . ?
C23 K6 3.327(3) 3_566 ?
C23 K2 3.472(3) 1_454 ?
C24 C25 1.377(4) . ?
C24 K2 3.181(3) 1_454 ?
C25 C26 1.392(4) . ?
C25 K2 3.059(3) 1_454 ?
C26 C27 1.387(4) . ?
C26 K2 3.238(3) 1_454 ?
C27 C28 1.501(4) . ?
C27 K2 3.537(3) 1_454 ?
C29 C30 1.417(4) . ?
C29 C34 1.418(4) . ?
C29 K4 3.053(3) 3_566 ?
C30 C31 1.384(4) . ?
C30 K4 3.224(3) 3_566 ?
C31 C32 1.366(5) . ?
C32 C33 1.380(5) . ?
C33 C34 1.391(4) . ?
C34 C35 1.487(5) . ?
C34 K4 3.445(3) 3_566 ?
C36 C37 1.407(4) . ?
C36 C41 1.423(4) . ?
C37 C38 1.382(4) . ?
C38 C39 1.380(4) . ?
C39 C40 1.386(4) . ?
C40 C41 1.385(4) . ?
C41 C42 1.501(4) . ?
C43 C44 1.371(4) . ?
C44 C45 1.360(5) . ?
C45 C46 1.370(5) . ?
C46 C47 1.364(5) . ?
C48 C49 1.367(4) . ?
C49 C50 1.369(4) . ?
C50 C51 1.369(4) . ?
C51 C52 1.370(4) . ?
C53 C54 1.378(5) . ?
C54 C55 1.357(5) . ?
C55 C56 1.355(5) . ?
C56 C57 1.368(5) . ?
C58 C59 1.366(5) . ?
C59 C60 1.380(5) . ?
C60 C61 1.369(5) . ?
C61 C62 1.361(5) . ?
